data_4108660
loop_
_publ_author_name
'Yutaka Matsuo'
'Akihiko Iwashita'
'Yoko Abe'
'Chang-Zhi Li'
'Keiko Matsuo'
'Masahiko Hashiguchi'
'Eiichi Nakamura'

_publ_contact_author 'MATSUO, Yutaka'
_publ_contact_author_email matsuo@chem.s.u-tokyo.ac.jp
_publ_section_title
;
 Regioselective Synthesis of 1,4-Di(organo)[60]fullerenes through
 DMF-assisted Monoaddition of Silylmethyl Grignard Reagents and Subsequent
 Alkylation Reaction
;
_journal_name_full 'Journal of the American Chemical Society'
_journal_page_first 15429
_journal_page_last 15436
_journal_paper_doi 10.1021/ja8041299
_journal_volume 130
_journal_year 2008
_chemical_compound_source 'synthesis as described'
_chemical_formula_moiety 'C68 H22 Si2'
_chemical_formula_sum 'C68 H22 Si2'
_chemical_formula_weight 895.04
_chemical_name_systematic
;
 C60CH2SiMe32
;
_space_group_IT_number 14
_symmetry_cell_setting monoclinic
_symmetry_Int_Tables_number 14
_symmetry_space_group_name_Hall '-P 2ybc'
_symmetry_space_group_name_H-M 'P 1 21/c 1'
_atom_sites_solution_hydrogens geom
_atom_sites_solution_primary direct
_atom_sites_solution_secondary difmap
_audit_creation_date 2005-10-31T15:46:18-00:00
_cell_angle_alpha 90
_cell_angle_beta 98.016(4)
_cell_angle_gamma 90
_cell_formula_units_Z 4
_cell_length_a 10.2560(6)
_cell_length_b 19.2380(10)
_cell_length_c 19.9820(14)
_cell_measurement_reflns_used 30762
_cell_measurement_temperature 153(2)
_cell_measurement_theta_max 25.71
_cell_measurement_theta_min 2.12
_cell_measurement_wavelength 0.71073
_cell_volume 3904.0(4)
_computing_cell_refinement Scalepack(HKL)
_computing_data_collection Xpress(MacScience)
_computing_data_reduction 'Denzo and Scalepack(HKL)'
_computing_molecular_graphics 'Ortep-3 for Windows (Farrugia, 1997)'
_computing_structure_refinement 'SHELXL-97 (Sheldrick, 1997)'
_computing_structure_solution 'SHELXS-86 (Sheldrick, 1986)'
_diffrn_ambient_temperature 153(2)
_diffrn_measured_fraction_theta_full 0.988
_diffrn_measured_fraction_theta_max 0.988
_diffrn_measurement_device_type 'Imaging Plate'
_diffrn_measurement_method oscillation
_diffrn_radiation_monochromator graphite
_diffrn_radiation_probe x-ray
_diffrn_radiation_type MoK\a
_diffrn_radiation_wavelength 0.71073
_diffrn_reflns_av_R_equivalents 0
_diffrn_reflns_av_unetI/netI 0.0346
_diffrn_reflns_limit_h_max 12
_diffrn_reflns_limit_h_min 0
_diffrn_reflns_limit_k_max 23
_diffrn_reflns_limit_k_min 0
_diffrn_reflns_limit_l_max 24
_diffrn_reflns_limit_l_min -24
_diffrn_reflns_number 7351
_diffrn_reflns_theta_full 25.71
_diffrn_reflns_theta_max 25.71
_diffrn_reflns_theta_min 2.27
_diffrn_standards_decay_% NA
_diffrn_standards_interval_count NA
_diffrn_standards_number NA
_exptl_absorpt_coefficient_mu 0.145
_exptl_absorpt_correction_type none
_exptl_crystal_colour orange
_exptl_crystal_density_diffrn 1.523
_exptl_crystal_description prism
_exptl_crystal_F_000 1832
_exptl_crystal_size_max 0.35
_exptl_crystal_size_mid 0.20
_exptl_crystal_size_min 0.05
_refine_diff_density_max 1.289
_refine_diff_density_min -1.206
_refine_diff_density_rms 0.243
_refine_ls_extinction_coef 0.125(13)
_refine_ls_extinction_expression Fc^*^=kFc[1+0.001xFc^2^\l^3^/sin(2\q)]^-1/4^
_refine_ls_extinction_method SHELXL
_refine_ls_goodness_of_fit_ref 1.533
_refine_ls_hydrogen_treatment constr
_refine_ls_matrix_type full
_refine_ls_number_parameters 724
_refine_ls_number_reflns 7351
_refine_ls_number_restraints 0
_refine_ls_restrained_S_all 1.533
_refine_ls_R_factor_all 0.164
_refine_ls_R_factor_gt 0.1366
_refine_ls_shift/su_max 0.002
_refine_ls_shift/su_mean 0
_refine_ls_structure_factor_coef Fsqd
_refine_ls_weighting_details 'calc w=1/[\s^2^(Fo^2^)+(0.2000P)^2^+0.0000P] where P=(Fo^2^+2Fc^2^)/3'
_refine_ls_weighting_scheme calc
_refine_ls_wR_factor_gt 0.3346
_refine_ls_wR_factor_ref 0.386
_reflns_number_gt 5073
_reflns_number_total 7351
_reflns_threshold_expression >2sigma(I)
_cod_data_source_file ja8041299_si_003.cif
_cod_data_source_block SIMEFMeMe
_cod_original_sg_symbol_H-M 'P 21/c'
_cod_database_code 4108660

loop_
_symmetry_equiv_pos_as_xyz
'x, y, z'
'-x, y+1/2, -z+1/2'
'-x, -y, -z'
'x, -y-1/2, z-1/2'

loop_
_atom_site_label
_atom_site_type_symbol
_atom_site_fract_x
_atom_site_fract_y
_atom_site_fract_z
_atom_site_U_iso_or_equiv
_atom_site_adp_type
_atom_site_occupancy
_atom_site_symmetry_multiplicity
_atom_site_calc_flag
_atom_site_refinement_flags
_atom_site_disorder_assembly
_atom_site_disorder_group
C1 C 0.2410(4) 0.1856(2) 0.7977(2) 0.0623(10) Uani 1 1 d . A 1
C2 C 0.2170(5) 0.2545(2) 0.8318(2) 0.0653(11) Uani 1 1 d . A 1
C3 C 0.3062(6) 0.3072(3) 0.8126(3) 0.0792(14) Uani 1 1 d . A 1
C4 C 0.3717(5) 0.2782(3) 0.7544(3) 0.0814(15) Uani 1 1 d . A 1
C5 C 0.3200(4) 0.2076(2) 0.7428(2) 0.0649(11) Uani 1 1 d . A 1
C6 C 0.1074(4) 0.1598(2) 0.7639(2) 0.0599(10) Uani 1 1 d . A 1
C7 C 0.0950(6) 0.2724(4) 0.8475(3) 0.0908(18) Uani 1 1 d . A 1
C8 C 0.2739(8) 0.3785(3) 0.8141(4) 0.101(2) Uani 1 1 d . A 1
C9 C 0.4014(6) 0.3221(4) 0.7065(4) 0.1001(19) Uani 1 1 d . A 1
C10 C 0.2948(5) 0.1849(2) 0.6770(3) 0.0700(12) Uani 1 1 d . A 1
C11 C -0.0104(5) 0.1849(3) 0.7875(3) 0.0790(14) Uani 1 1 d . A 1
C12 C -0.0215(7) 0.2397(4) 0.8252(3) 0.0988(18) Uani 1 1 d . A 1
C13 C 0.0673(7) 0.3542(4) 0.8481(3) 0.097(2) Uani 1 1 d . A 1
C14 C 0.1589(9) 0.3961(4) 0.8331(3) 0.105(2) Uani 1 1 d . A 1
C15 C 0.3138(7) 0.4185(4) 0.7610(3) 0.097(2) Uani 1 1 d . A 1
C16 C 0.3688(5) 0.3967(3) 0.7067(4) 0.0950(18) Uani 1 1 d . A 1
C17 C 0.3815(5) 0.2949(3) 0.6430(4) 0.0872(16) Uani 1 1 d . A 1
C18 C 0.3270(5) 0.2325(3) 0.6253(3) 0.0728(12) Uani 1 1 d . A 1
C19 C 0.1858(5) 0.1336(2) 0.6504(2) 0.0677(11) Uani 1 1 d . A 1
C20 C 0.0835(5) 0.1375(2) 0.6992(2) 0.0638(10) Uani 1 1 d . A 1
C21 C -0.1266(7) 0.1733(3) 0.7215(4) 0.0871(19) Uani 0.9 1 d P A 1
C22 C -0.1294(6) 0.2930(4) 0.8096(3) 0.0858(17) Uani 0.9 1 d P A 1
C23 C -0.0744(8) 0.3559(4) 0.8249(3) 0.095(2) Uani 0.9 1 d P A 1
C24 C 0.1061(9) 0.4591(3) 0.7889(4) 0.101(2) Uani 0.9 1 d P A 1
C25 C 0.1969(7) 0.4731(3) 0.7458(3) 0.0844(17) Uani 0.9 1 d P A 1
C26 C 0.3308(7) 0.4169(4) 0.6407(4) 0.098(2) Uani 0.9 1 d P A 1
C27 C 0.3308(8) 0.3578(3) 0.5941(4) 0.096(2) Uani 0.9 1 d P A 1
C28 C 0.2297(6) 0.2255(3) 0.5655(3) 0.0782(15) Uani 0.9 1 d P A 1
C29 C 0.1285(8) 0.1667(3) 0.5852(3) 0.0881(19) Uani 0.9 1 d P A 1
C30 C -0.0570(5) 0.1444(2) 0.6708(3) 0.0603(11) Uani 0.9 1 d P A 1
C31 C -0.2210(6) 0.2201(4) 0.7092(4) 0.0919(19) Uani 0.9 1 d P A 1
C32 C -0.2243(10) 0.2794(5) 0.7558(6) 0.101(3) Uani 0.9 1 d P A 1
C33 C -0.1160(9) 0.4131(4) 0.7864(5) 0.097(2) Uani 0.9 1 d P A 1
C34 C -0.0129(8) 0.4670(3) 0.7661(3) 0.0905(19) Uani 0.9 1 d P A 1
C35 C 0.1665(6) 0.4921(2) 0.6809(3) 0.0726(13) Uani 0.9 1 d P A 1
C36 C 0.2312(8) 0.4628(4) 0.6241(6) 0.102(3) Uani 0.9 1 d P A 1
C37 C 0.2414(6) 0.3436(4) 0.5425(3) 0.0866(18) Uani 0.9 1 d P A 1
C38 C 0.1877(8) 0.2795(5) 0.5262(3) 0.099(2) Uani 0.9 1 d P A 1
C39 C 0.0082(8) 0.1764(3) 0.5624(4) 0.0905(18) Uani 0.9 1 d P A 1
C40 C -0.0855(6) 0.1624(3) 0.6038(3) 0.0746(15) Uani 0.9 1 d P A 1
C41 C -0.2612(5) 0.2382(4) 0.6458(5) 0.091(2) Uani 0.9 1 d P A 1
C42 C -0.2727(5) 0.3423(4) 0.7072(4) 0.0886(18) Uani 0.9 1 d P A 1
C43 C -0.2175(5) 0.4047(3) 0.7276(3) 0.0738(14) Uani 0.9 1 d P A 1
C44 C -0.0627(6) 0.4875(3) 0.6993(3) 0.0742(14) Uani 0.9 1 d P A 1
C45 C 0.0282(6) 0.5007(2) 0.6532(3) 0.0727(14) Uani 0.9 1 d P A 1
C46 C 0.1213(7) 0.4517(3) 0.5643(3) 0.0857(17) Uani 0.9 1 d P A 1
C47 C 0.1307(10) 0.3973(4) 0.5261(4) 0.108(2) Uani 0.9 1 d P A 1
C48 C 0.0459(7) 0.2826(4) 0.5017(3) 0.0896(19) Uani 0.9 1 d P A 1
C49 C -0.0417(9) 0.2390(4) 0.5176(3) 0.096(2) Uani 0.9 1 d P A 1
C50 C -0.1974(7) 0.2133(4) 0.5867(4) 0.0878(19) Uani 0.9 1 d P A 1
C51 C -0.2924(6) 0.3156(4) 0.6436(5) 0.104(2) Uani 0.9 1 d P A 1
C52 C -0.1820(6) 0.4511(3) 0.6758(3) 0.0836(16) Uani 0.9 1 d P A 1
C53 C 0.0026(6) 0.4761(2) 0.5860(3) 0.0696(13) Uani 0.9 1 d P A 1
C54 C 0.0185(7) 0.3629(4) 0.5024(3) 0.094(2) Uani 0.9 1 d P A 1
C55 C -0.1577(8) 0.2581(3) 0.5340(3) 0.094(2) Uani 0.9 1 d P A 1
C56 C -0.2636(6) 0.3568(4) 0.5928(5) 0.100(2) Uani 0.9 1 d P A 1
C57 C -0.2063(5) 0.4281(3) 0.6090(3) 0.0773(15) Uani 0.9 1 d P A 1
C58 C -0.1147(5) 0.4402(3) 0.5641(3) 0.0725(14) Uani 0.9 1 d P A 1
C59 C -0.1052(6) 0.3815(3) 0.5201(3) 0.0761(14) Uani 0.9 1 d P A 1
C60 C -0.1910(6) 0.3277(3) 0.5333(3) 0.0817(16) Uani 0.9 1 d P A 1
C61 C 0.3103(5) 0.1314(2) 0.8480(2) 0.0693(11) Uani 1 1 d . A 1
H61A H 0.3086 0.0875 0.8241 0.083 Uiso 1 1 calc R A 1
H61B H 0.2555 0.1257 0.8835 0.083 Uiso 1 1 calc R A 1
C62 C 0.5984(6) 0.1397(4) 0.8290(4) 0.116(3) Uani 1 1 d . A 1
H62A H 0.5833 0.1782 0.7983 0.175 Uiso 1 1 calc R A 1
H62B H 0.585 0.097 0.8043 0.175 Uiso 1 1 calc R A 1
H62C H 0.6872 0.1415 0.8518 0.175 Uiso 1 1 calc R A 1
C63 C 0.5140(5) 0.0696(3) 0.9493(3) 0.0809(14) Uani 1 1 d . A 1
H63A H 0.4538 0.0716 0.982 0.121 Uiso 1 1 calc R A 1
H63B H 0.6027 0.0714 0.9721 0.121 Uiso 1 1 calc R A 1
H63C H 0.5008 0.0271 0.9241 0.121 Uiso 1 1 calc R A 1
C64 C 0.5002(7) 0.2291(3) 0.9404(4) 0.110(2) Uani 1 1 d . A 1
H64A H 0.438 0.2294 0.9721 0.165 Uiso 1 1 calc R A 1
H64B H 0.4828 0.2675 0.9098 0.165 Uiso 1 1 calc R A 1
H64C H 0.5878 0.233 0.9642 0.165 Uiso 1 1 calc R A 1
C65 C 0.2320(6) 0.0573(2) 0.6431(3) 0.0767(13) Uani 1 1 d . A 1
H65A H 0.154 0.0303 0.6269 0.092 Uiso 1 1 calc R A 1
H65B H 0.2634 0.0407 0.6883 0.092 Uiso 1 1 calc R A 1
C66 C 0.3126(10) 0.0603(5) 0.5010(4) 0.123(3) Uani 0.9 1 d P A 1
H66A H 0.3073 0.1101 0.4989 0.185 Uiso 1 1 calc R A 1
H66B H 0.2282 0.0408 0.4842 0.185 Uiso 1 1 calc R A 1
H66C H 0.3767 0.0444 0.4738 0.185 Uiso 1 1 calc R A 1
C67 C 0.3719(7) -0.0632(3) 0.5948(4) 0.108(2) Uani 1 1 d . A 1
H67A H 0.3991 -0.0763 0.641 0.161 Uiso 1 1 calc R A 1
H67B H 0.4349 -0.08 0.5673 0.161 Uiso 1 1 calc R A 1
H67C H 0.2872 -0.0831 0.5793 0.161 Uiso 1 1 calc R A 1
C68 C 0.5222(7) 0.0738(4) 0.6210(5) 0.117(2) Uani 1 1 d . A 1
H68A H 0.5486 0.0597 0.667 0.176 Uiso 1 1 calc R A 1
H68B H 0.5138 0.1234 0.619 0.176 Uiso 1 1 calc R A 1
H68C H 0.5874 0.0591 0.5938 0.176 Uiso 1 1 calc R A 1
Si1 Si 0.48429(14) 0.14452(7) 0.89090(8) 0.0684(5) Uani 0.9 1 d P A 1
Si2 Si 0.36114(19) 0.03311(8) 0.58847(9) 0.0806(6) Uani 0.9 1 d P A 1
Si2B Si 0.2529(19) 0.0188(10) 0.5542(10) 0.096(5) Uiso 0.1 1 d P B 2
C101 C 0.147(5) 0.007(3) 0.491(3) 0.078(12) Uiso 0.1 1 d P B 2
C102 C -0.1243(15) 0.2037(8) 0.7696(8) 0.042(3) Uiso 0.2 1 d P C 2
C103 C -0.0080(19) 0.4282(10) 0.8114(10) 0.054(4) Uiso 0.2 1 d P D 2
C104 C -0.0001(19) 0.3128(10) 0.8480(10) 0.051(4) Uiso 0.2 1 d P E 2
C105 C -0.2603(19) 0.3074(11) 0.5737(10) 0.053(4) Uiso 0.2 1 d P F 2
C106 C 0.3646(19) 0.3275(10) 0.7756(10) 0.052(4) Uiso 0.2 1 d P G 2
C107 C 0.1180(19) 0.2107(10) 0.5433(10) 0.055(4) Uiso 0.2 1 d P H 2
C108 C 0.221(2) 0.4266(11) 0.5781(11) 0.055(4) Uiso 0.2 1 d P I 2
C109 C 0.246(2) 0.4272(12) 0.7892(12) 0.062(5) Uiso 0.2 1 d P J 2
C110 C 0.102(2) 0.3245(10) 0.5068(10) 0.052(4) Uiso 0.2 1 d P K 2
C111 C 0.3785(19) 0.3576(10) 0.6481(11) 0.054(4) Uiso 0.2 1 d P L 2
C112 C -0.275(2) 0.2823(13) 0.7058(14) 0.067(6) Uiso 0.2 1 d P C 2
C113 C -0.163(6) 0.162(3) 0.667(3) 0.156(19) Uiso 0.2 1 d P M 2
C114 C -0.133(3) 0.2056(14) 0.5568(14) 0.071(6) Uiso 0.2 1 d P F 2
C115 C -0.141(2) 0.3879(13) 0.7924(13) 0.053(6) Uiso 0.2 1 d P D 2
C116 C 0.380(4) 0.261(2) 0.706(2) 0.115(11) Uiso 0.2 1 d P G 2
C117 C -0.248(3) 0.2437(15) 0.6010(16) 0.066(6) Uiso 0.2 1 d P F 2
C118 C -0.284(3) 0.3705(14) 0.6320(15) 0.068(6) Uiso 0.2 1 d P F 2
C119 C 0.261(3) 0.3137(14) 0.8317(14) 0.061(6) Uiso 0.2 1 d P G 2
C120 C -0.186(5) 0.259(3) 0.773(3) 0.102(16) Uiso 0.2 1 d P C 2
Si1B Si 0.564(6) 0.263(4) 0.888(3) 0.25(2) Uiso 0.1 1 d P N 2
C121 C 0.264(3) 0.4602(14) 0.6507(13) 0.055(6) Uiso 0.2 1 d P I 2

loop_
_atom_site_aniso_label
_atom_site_aniso_U_11
_atom_site_aniso_U_22
_atom_site_aniso_U_33
_atom_site_aniso_U_23
_atom_site_aniso_U_13
_atom_site_aniso_U_12
C1 0.060(2) 0.063(2) 0.063(2) 0.0099(18) 0.0056(18) -0.0054(18)
C2 0.080(3) 0.064(2) 0.050(2) 0.0076(17) 0.0015(19) 0.002(2)
C3 0.076(3) 0.084(3) 0.072(4) 0.004(3) -0.008(3) -0.003(3)
C4 0.057(2) 0.080(3) 0.102(4) 0.021(3) -0.007(2) -0.001(2)
C5 0.060(2) 0.062(2) 0.074(3) 0.015(2) 0.0112(19) 0.0089(18)
C6 0.063(2) 0.0547(19) 0.062(2) 0.0080(17) 0.0097(18) 0.0000(17)
C7 0.081(3) 0.138(5) 0.056(3) 0.019(3) 0.015(2) 0.018(3)
C8 0.112(5) 0.083(4) 0.100(5) 0.000(3) -0.019(4) -0.004(4)
C9 0.079(3) 0.106(5) 0.116(5) 0.021(4) 0.014(3) -0.012(3)
C10 0.078(3) 0.059(2) 0.076(3) 0.014(2) 0.022(2) 0.015(2)
C11 0.086(3) 0.074(3) 0.085(3) 0.026(2) 0.039(3) 0.010(2)
C12 0.119(5) 0.093(4) 0.091(4) 0.015(3) 0.039(4) 0.003(4)
C13 0.101(4) 0.137(6) 0.054(3) -0.010(3) 0.013(3) 0.017(4)
C14 0.140(6) 0.102(4) 0.072(4) -0.024(3) 0.014(4) -0.030(4)
C15 0.103(4) 0.107(4) 0.075(4) 0.010(3) -0.013(3) -0.046(4)
C16 0.067(3) 0.080(3) 0.137(6) -0.014(4) 0.013(3) -0.016(3)
C17 0.060(2) 0.086(3) 0.119(5) -0.009(3) 0.025(3) -0.001(2)
C18 0.073(3) 0.075(3) 0.076(3) 0.013(2) 0.028(2) 0.019(2)
C19 0.083(3) 0.057(2) 0.064(3) 0.0047(18) 0.012(2) 0.011(2)
C20 0.076(3) 0.0490(19) 0.066(3) 0.0023(17) 0.008(2) 0.0038(18)
C21 0.087(4) 0.059(3) 0.126(6) 0.005(3) 0.052(4) -0.016(3)
C22 0.072(3) 0.119(5) 0.072(4) 0.012(4) 0.028(3) -0.003(3)
C23 0.101(5) 0.116(5) 0.074(4) 0.003(3) 0.030(3) 0.035(4)
C24 0.119(6) 0.070(3) 0.113(6) -0.021(4) 0.014(5) 0.008(4)
C25 0.113(5) 0.049(2) 0.085(4) 0.006(2) -0.009(3) -0.015(3)
C26 0.090(4) 0.088(4) 0.121(6) 0.010(4) 0.033(4) -0.021(4)
C27 0.106(5) 0.087(4) 0.110(5) -0.005(4) 0.063(5) -0.028(3)
C28 0.097(4) 0.087(3) 0.057(3) 0.003(2) 0.032(3) 0.024(3)
C29 0.138(6) 0.063(3) 0.058(3) -0.008(2) -0.003(3) 0.031(3)
C30 0.066(3) 0.048(2) 0.065(3) 0.0025(18) 0.003(2) -0.0074(19)
C31 0.070(3) 0.085(4) 0.124(6) 0.001(4) 0.027(4) -0.012(3)
C32 0.093(5) 0.079(5) 0.146(9) -0.010(5) 0.074(6) -0.009(4)
C33 0.110(6) 0.075(4) 0.115(6) -0.009(4) 0.048(5) 0.018(4)
C34 0.124(5) 0.066(3) 0.081(4) -0.012(3) 0.011(4) 0.036(3)
C35 0.083(3) 0.046(2) 0.087(4) 0.005(2) 0.004(3) -0.007(2)
C36 0.090(5) 0.082(4) 0.134(8) 0.045(5) 0.015(5) -0.015(4)
C37 0.077(3) 0.116(5) 0.069(4) 0.023(3) 0.021(3) 0.012(3)
C38 0.107(5) 0.133(6) 0.065(4) 0.009(4) 0.035(3) 0.023(5)
C39 0.105(5) 0.078(4) 0.088(4) -0.025(3) 0.010(4) -0.004(3)
C40 0.098(4) 0.054(2) 0.066(3) -0.003(2) -0.011(3) -0.014(2)
C41 0.055(3) 0.088(4) 0.127(6) -0.025(4) 0.004(3) -0.010(3)
C42 0.056(3) 0.095(4) 0.118(5) -0.023(4) 0.027(3) 0.003(3)
C43 0.067(3) 0.069(3) 0.086(4) 0.000(3) 0.014(3) 0.020(2)
C44 0.085(3) 0.055(2) 0.082(4) 0.002(2) 0.008(3) 0.014(2)
C45 0.086(3) 0.045(2) 0.084(4) 0.012(2) -0.002(3) 0.006(2)
C46 0.116(5) 0.061(3) 0.085(4) 0.030(3) 0.030(3) 0.008(3)
C47 0.161(7) 0.089(4) 0.077(4) 0.029(3) 0.029(5) 0.002(5)
C48 0.096(4) 0.125(6) 0.045(3) -0.014(3) -0.001(3) 0.019(4)
C49 0.136(6) 0.096(4) 0.049(3) -0.014(3) -0.007(3) -0.014(4)
C50 0.082(4) 0.079(4) 0.093(5) 0.004(3) -0.022(4) -0.016(3)
C51 0.063(3) 0.105(5) 0.139(7) 0.014(5) 0.001(4) 0.006(3)
C52 0.084(3) 0.066(3) 0.101(4) 0.016(3) 0.014(3) 0.032(3)
C53 0.082(3) 0.054(2) 0.070(3) 0.021(2) 0.001(2) 0.012(2)
C54 0.089(4) 0.136(6) 0.058(3) 0.038(3) 0.008(3) 0.003(4)
C55 0.106(5) 0.081(4) 0.082(4) -0.007(3) -0.032(4) 0.006(4)
C56 0.066(3) 0.111(6) 0.114(6) 0.038(5) -0.019(4) 0.010(3)
C57 0.068(3) 0.063(3) 0.096(4) 0.023(3) -0.007(3) 0.017(2)
C58 0.081(3) 0.056(2) 0.075(3) 0.020(2) -0.008(3) 0.008(2)
C59 0.090(3) 0.076(3) 0.057(3) 0.022(2) -0.011(2) 0.004(3)
C60 0.083(3) 0.080(3) 0.072(3) 0.010(3) -0.026(3) 0.002(3)
C61 0.075(3) 0.066(2) 0.066(3) 0.011(2) 0.007(2) 0.006(2)
C62 0.072(3) 0.143(6) 0.139(6) 0.066(5) 0.032(4) 0.023(3)
C63 0.084(3) 0.084(3) 0.073(3) 0.004(2) 0.007(2) 0.018(3)
C64 0.103(4) 0.088(4) 0.125(6) 0.016(4) -0.035(4) 0.002(3)
C65 0.097(3) 0.060(2) 0.075(3) 0.002(2) 0.016(3) 0.009(2)
C66 0.169(8) 0.125(6) 0.086(5) 0.016(4) 0.057(5) 0.060(6)
C67 0.127(5) 0.081(4) 0.123(5) -0.001(3) 0.052(4) 0.021(3)
C68 0.102(5) 0.103(5) 0.154(7) -0.017(5) 0.041(4) 0.007(4)
Si1 0.0601(8) 0.0631(8) 0.0787(10) 0.0144(6) -0.0020(6) 0.0044(6)
Si2 0.0973(12) 0.0703(9) 0.0787(11) 0.0005(7) 0.0286(9) 0.0126(8)

loop_
_atom_type_symbol
_atom_type_description
_atom_type_scat_dispersion_real
_atom_type_scat_dispersion_imag
_atom_type_scat_source
C C 0.0033 0.0016 'International Tables Vol C Tables 4.2.6.8 and 6.1.1.4'
H H 0 0 'International Tables Vol C Tables 4.2.6.8 and 6.1.1.4'
Si Si 0.0817 0.0704 'International Tables Vol C Tables 4.2.6.8 and 6.1.1.4'

loop_
_geom_angle_atom_site_label_1
_geom_angle_atom_site_label_2
_geom_angle_atom_site_label_3
_geom_angle
C5 C1 C6 108.0(4)
C5 C1 C2 102.5(3)
C6 C1 C2 106.8(4)
C5 C1 C61 114.6(4)
C6 C1 C61 111.8(3)
C2 C1 C61 112.5(4)
C7 C2 C3 120.8(5)
C7 C2 C1 121.8(5)
C3 C2 C1 109.9(4)
C8 C3 C2 120.9(7)
C8 C3 C4 120.1(6)
C2 C3 C4 107.9(5)
C9 C4 C5 125.6(7)
C9 C4 C3 118.7(6)
C5 C4 C3 105.8(4)
C10 C5 C4 117.6(4)
C10 C5 C1 123.8(4)
C4 C5 C1 111.3(5)
C20 C6 C11 111.8(4)
C20 C6 C1 124.0(4)
C11 C6 C1 119.3(4)
C12 C7 C2 126.3(6)
C12 C7 C13 107.9(5)
C2 C7 C13 114.6(6)
C14 C8 C3 118.3(7)
C14 C8 C15 115.8(7)
C3 C8 C15 114.7(8)
C4 C9 C17 113.8(7)
C4 C9 C16 122.4(7)
C17 C9 C16 111.9(6)
C5 C10 C18 116.7(4)
C5 C10 C19 124.7(4)
C18 C10 C19 112.7(4)
C12 C11 C6 127.0(6)
C12 C11 C21 116.9(5)
C6 C11 C21 103.7(4)
C11 C12 C7 114.5(6)
C11 C12 C22 123.3(7)
C7 C12 C22 109.7(6)
C14 C13 C23 129.0(7)
C14 C13 C7 118.1(6)
C23 C13 C7 100.9(6)
C13 C14 C8 127.1(7)
C13 C14 C24 114.1(8)
C8 C14 C24 106.9(7)
C16 C15 C8 128.8(7)
C16 C15 C25 115.9(6)
C8 C15 C25 102.3(6)
C15 C16 C26 125.8(7)
C15 C16 C9 115.0(7)
C26 C16 C9 107.8(7)
C18 C17 C9 126.1(6)
C18 C17 C27 115.2(6)
C9 C17 C27 105.8(6)
C17 C18 C28 120.7(5)
C17 C18 C10 120.0(5)
C28 C18 C10 109.2(5)
C29 C19 C10 102.1(4)
C29 C19 C20 108.2(5)
C10 C19 C20 106.2(4)
C29 C19 C65 114.1(4)
C10 C19 C65 115.1(4)
C20 C19 C65 110.5(4)
C6 C20 C30 112.1(4)
C6 C20 C19 125.2(4)
C30 C20 C19 118.5(4)
C31 C21 C30 124.1(7)
C31 C21 C11 118.8(6)
C30 C21 C11 103.9(5)
C23 C22 C32 125.2(8)
C23 C22 C12 106.9(6)
C32 C22 C12 116.9(8)
C22 C23 C33 120.1(8)
C22 C23 C13 114.7(6)
C33 C23 C13 114.3(8)
C34 C24 C25 117.2(8)
C34 C24 C14 123.2(8)
C25 C24 C14 107.2(6)
C35 C25 C24 124.7(7)
C35 C25 C15 115.7(6)
C24 C25 C15 107.9(5)
C36 C26 C16 121.4(9)
C36 C26 C27 114.5(9)
C16 C26 C27 111.3(7)
C37 C27 C26 126.7(8)
C37 C27 C17 117.2(6)
C26 C27 C17 103.1(7)
C38 C28 C18 122.7(6)
C38 C28 C29 121.3(6)
C18 C28 C29 104.7(4)
C39 C29 C19 128.5(7)
C39 C29 C28 115.7(5)
C19 C29 C28 108.7(5)
C40 C30 C21 122.2(5)
C40 C30 C20 117.4(5)
C21 C30 C20 108.6(5)
C21 C31 C41 118.6(7)
C21 C31 C32 119.4(9)
C41 C31 C32 111.6(8)
C22 C32 C31 124.5(9)
C22 C32 C42 117.5(7)
C31 C32 C42 103.7(9)
C23 C33 C43 119.4(8)
C23 C33 C34 120.2(8)
C43 C33 C34 107.1(7)
C24 C34 C44 125.6(8)
C24 C34 C33 118.8(7)
C44 C34 C33 104.9(7)
C25 C35 C45 118.8(6)
C25 C35 C36 124.1(6)
C45 C35 C36 105.3(6)
C26 C36 C35 117.2(8)
C26 C36 C46 123.0(9)
C35 C36 C46 106.6(6)
C27 C37 C38 126.0(7)
C27 C37 C47 116.3(8)
C38 C37 C47 107.0(7)
C28 C38 C37 118.3(7)
C28 C38 C48 116.7(7)
C37 C38 C48 112.9(7)
C29 C39 C40 118.6(7)
C29 C39 C49 123.4(7)
C40 C39 C49 107.3(6)
C30 C40 C39 124.3(6)
C30 C40 C50 115.8(6)
C39 C40 C50 107.9(6)
C31 C41 C50 123.8(6)
C31 C41 C51 108.7(7)
C50 C41 C51 113.6(8)
C51 C42 C43 127.8(7)
C51 C42 C32 106.0(7)
C43 C42 C32 114.0(7)
C42 C43 C52 117.5(6)
C42 C43 C33 123.7(6)
C52 C43 C33 106.5(6)
C34 C44 C45 118.5(6)
C34 C44 C52 110.7(6)
C45 C44 C52 118.8(6)
C53 C45 C44 120.3(5)
C53 C45 C35 111.4(5)
C44 C45 C35 115.1(5)
C47 C46 C53 125.2(8)
C47 C46 C36 117.3(7)
C53 C46 C36 106.4(6)
C46 C47 C54 117.9(9)
C46 C47 C37 121.7(8)
C54 C47 C37 108.3(7)
C49 C48 C38 125.4(7)
C49 C48 C54 120.1(7)
C38 C48 C54 101.9(7)
C48 C49 C55 123.7(7)
C48 C49 C39 117.3(8)
C55 C49 C39 108.0(7)
C55 C50 C41 124.9(7)
C55 C50 C40 105.5(7)
C41 C50 C40 115.3(6)
C56 C51 C42 117.5(9)
C56 C51 C41 121.8(9)
C42 C51 C41 109.8(7)
C57 C52 C44 120.0(6)
C57 C52 C43 117.3(6)
C44 C52 C43 110.7(6)
C58 C53 C45 120.0(5)
C58 C53 C46 118.3(5)
C45 C53 C46 110.2(5)
C47 C54 C59 122.6(8)
C47 C54 C48 109.8(6)
C59 C54 C48 114.8(6)
C49 C55 C60 119.6(8)
C49 C55 C50 111.3(6)
C60 C55 C50 119.0(8)
C51 C56 C57 119.4(9)
C51 C56 C60 122.0(8)
C57 C56 C60 105.7(6)
C52 C57 C58 120.8(5)
C52 C57 C56 120.4(6)
C58 C57 C56 106.7(6)
C53 C58 C57 120.1(5)
C53 C58 C59 116.6(5)
C57 C58 C59 111.6(5)
C60 C59 C54 118.0(6)
C60 C59 C58 111.3(6)
C54 C59 C58 119.4(6)
C55 C60 C59 123.7(7)
C55 C60 C56 118.3(6)
C59 C60 C56 104.6(6)
C1 C61 Si1 121.6(3)
C19 C65 Si2 122.3(4)
C62 Si1 C63 108.9(3)
C62 Si1 C61 110.0(3)
C63 Si1 C61 104.2(2)
C62 Si1 C64 112.4(4)
C63 Si1 C64 110.1(3)
C61 Si1 C64 111.0(3)
C66 Si2 C67 110.9(4)
C66 Si2 C68 108.9(4)
C67 Si2 C68 110.7(3)
C66 Si2 C65 111.3(3)
C67 Si2 C65 104.2(3)
C68 Si2 C65 110.8(3)
C117 C105 C118 112(2)
C119 C106 C116 120.6(19)
C105 C117 C114 102(2)
C102 C120 C112 116(4)

loop_
_geom_bond_atom_site_label_1
_geom_bond_atom_site_label_2
_geom_bond_distance
C1 C5 1.513(6)
C1 C6 1.523(6)
C1 C2 1.528(6)
C1 C61 1.549(6)
C2 C7 1.375(7)
C2 C3 1.453(8)
C3 C8 1.411(9)
C3 C4 1.526(10)
C4 C9 1.344(8)
C4 C5 1.465(7)
C5 C10 1.374(7)
C6 C20 1.351(6)
C6 C11 1.441(6)
C7 C12 1.369(9)
C7 C13 1.599(10)
C8 C14 1.331(10)
C8 C15 1.417(10)
C9 C17 1.360(10)
C9 C16 1.473(9)
C10 C18 1.453(6)
C10 C19 1.530(7)
C11 C12 1.310(9)
C11 C21 1.666(11)
C12 C22 1.509(9)
C13 C14 1.304(10)
C13 C23 1.463(10)
C14 C24 1.552(11)
C15 C16 1.358(10)
C15 C25 1.592(10)
C16 C26 1.377(11)
C17 C18 1.350(8)
C17 C27 1.596(10)
C18 C28 1.452(8)
C19 C29 1.494(7)
C19 C20 1.532(7)
C19 C65 1.556(6)
C20 C30 1.480(7)
C21 C31 1.319(9)
C21 C30 1.430(8)
C22 C23 1.351(11)
C22 C32 1.372(14)
C23 C33 1.377(10)
C24 C34 1.250(10)
C24 C25 1.382(10)
C25 C35 1.340(8)
C26 C36 1.356(11)
C26 C27 1.470(10)
C27 C37 1.310(10)
C28 C38 1.337(9)
C28 C29 1.622(10)
C29 C39 1.268(10)
C30 C40 1.374(7)
C31 C41 1.325(11)
C31 C32 1.475(11)
C32 C42 1.588(14)
C33 C43 1.464(11)
C33 C34 1.574(12)
C34 C44 1.416(9)
C35 C45 1.458(8)
C35 C36 1.503(12)
C36 C46 1.538(12)
C37 C38 1.371(11)
C37 C47 1.536(11)
C38 C48 1.470(10)
C39 C40 1.379(9)
C39 C49 1.545(10)
C40 C50 1.512(10)
C41 C50 1.506(11)
C41 C51 1.523(10)
C42 C51 1.360(11)
C42 C43 1.365(9)
C43 C52 1.451(8)
C44 C45 1.422(8)
C44 C52 1.431(9)
C45 C53 1.413(8)
C46 C47 1.308(10)
C46 C53 1.428(8)
C47 C54 1.354(11)
C48 C49 1.300(10)
C48 C54 1.571(11)
C49 C55 1.329(11)
C50 C55 1.461(10)
C51 C56 1.351(11)
C52 C57 1.395(9)
C53 C58 1.403(8)
C54 C59 1.409(9)
C55 C60 1.381(9)
C56 C57 1.510(10)
C56 C60 1.590(12)
C57 C58 1.407(9)
C58 C59 1.443(8)
C59 C60 1.407(8)
C61 Si1 1.886(5)
C62 Si1 1.819(7)
C63 Si1 1.852(5)
C64 Si1 1.898(7)
C65 Si2 1.888(5)
C66 Si2 1.827(8)
C67 Si2 1.860(6)
C68 Si2 1.861(8)
Si2B C101 1.56(6)
C102 C120 1.24(5)
C103 C115 1.57(3)
C105 C117 1.34(3)
C105 C118 1.72(3)
C106 C119 1.67(3)
C106 C116 1.91(5)
C108 C121 1.59(3)
C112 C120 1.58(5)
C114 C117 1.73(4)
